data_4079957
loop_
_publ_author_name
'Vogt, Matthias'
'Rivada-Wheelaghan, Orestes'
'Iron, Mark A.'
'Leitus, Gregory'
'Diskin-Posner, Yael'
'Shimon, Linda J. W.'
'Ben-David, Yehoshoa'
'Milstein, David'

_publ_section_title
;
 Anionic Nickel(II) Complexes with Doubly Deprotonated PNP Pincer-Type
 Ligands and Their Reactivity toward CO2
;
_journal_issue 1
_journal_name_full Organometallics
_journal_page_first 300
_journal_paper_doi 10.1021/om3010838
_journal_volume 32
_journal_year 2013
_chemical_formula_moiety 'C32 H64 Li N Ni O2 P2'
_chemical_formula_sum 'C32 H64 Li N Ni O2 P2'
_chemical_formula_weight 622.43
_chemical_name_systematic
; 
 ? 
;
_space_group_IT_number 2
_symmetry_cell_setting triclinic
_symmetry_space_group_name_Hall '-P 1'
_symmetry_space_group_name_H-M 'P -1'
_atom_sites_solution_hydrogens geom
_atom_sites_solution_primary direct
_atom_sites_solution_secondary difmap
_audit_creation_method SHELXL-97
_cell_angle_alpha 84.54(2)
_cell_angle_beta 70.92(3)
_cell_angle_gamma 66.44(3)
_cell_formula_units_Z 2
_cell_length_a 11.633(2)
_cell_length_b 11.750(2)
_cell_length_c 14.916(3)
_cell_measurement_reflns_used 9581
_cell_measurement_temperature 120(2)
_cell_measurement_theta_max 29.43
_cell_measurement_theta_min 2.1
_cell_volume 1764.7(8)
_computing_cell_refinement HKL
_computing_data_collection 'Collect package Nonius'
_computing_data_reduction HKL
_computing_structure_refinement 'SHELXL-97 (Sheldrick, 1997)'
_computing_structure_solution 'SHELXS-97 (Sheldrick, 1990)'
_diffrn_ambient_temperature 120(2)
_diffrn_measured_fraction_theta_full 0.981
_diffrn_measured_fraction_theta_max 0.981
_diffrn_measurement_device_type 'Nonius KappaCCD'
_diffrn_measurement_method 'phi and omega scans'
_diffrn_radiation_monochromator graphite
_diffrn_radiation_source 'fine-focus sealed tube'
_diffrn_radiation_type MoK\a
_diffrn_radiation_wavelength 0.71073
_diffrn_reflns_av_R_equivalents 0.0285
_diffrn_reflns_av_sigmaI/netI 0.0257
_diffrn_reflns_limit_h_max 16
_diffrn_reflns_limit_h_min 0
_diffrn_reflns_limit_k_max 16
_diffrn_reflns_limit_k_min -14
_diffrn_reflns_limit_l_max 20
_diffrn_reflns_limit_l_min -19
_diffrn_reflns_number 9581
_diffrn_reflns_theta_full 29.43
_diffrn_reflns_theta_max 29.43
_diffrn_reflns_theta_min 2.96
_exptl_absorpt_coefficient_mu 0.667
_exptl_absorpt_correction_type none
_exptl_crystal_colour red
_exptl_crystal_density_diffrn 1.171
_exptl_crystal_density_method 'not measured'
_exptl_crystal_description prism
_exptl_crystal_F_000 680
_exptl_crystal_size_max 0.09
_exptl_crystal_size_mid 0.05
_exptl_crystal_size_min 0.05
_refine_diff_density_max 0.509
_refine_diff_density_min -0.505
_refine_diff_density_rms 0.065
_refine_ls_extinction_method none
_refine_ls_goodness_of_fit_ref 1.069
_refine_ls_hydrogen_treatment mixed
_refine_ls_matrix_type full
_refine_ls_number_parameters 404
_refine_ls_number_reflns 9581
_refine_ls_number_restraints 0
_refine_ls_restrained_S_all 1.069
_refine_ls_R_factor_all 0.0503
_refine_ls_R_factor_gt 0.0392
_refine_ls_shift/su_max 0.001
_refine_ls_shift/su_mean 0.000
_refine_ls_structure_factor_coef Fsqd
_refine_ls_weighting_details 'calc w=1/[\s^2^(Fo^2^)+(0.0538P)^2^+0.9086P] where P=(Fo^2^+2Fc^2^)/3'
_refine_ls_weighting_scheme calc
_refine_ls_wR_factor_gt 0.0971
_refine_ls_wR_factor_ref 0.1032
_reflns_number_gt 8116
_reflns_number_total 9581
_reflns_threshold_expression >2sigma(I)
_cod_data_source_file om3010838_si_002.cif
_cod_data_source_block m1280_complex_10
_cod_depositor_comments
;
The following automatic conversions were performed:

'_symmetry_cell_setting' value 'Triclinic' changed to 'triclinic'
according to /home/saulius/struct/CIF-dictionaries/cif_core.dic
dictionary named 'cif_core.dic' version 2.4.2 from 2011-04-26.

Automatic conversion script
Id: cif_fix_values 1891 2012-01-12 08:04:46Z andrius 
;
_cod_original_sg_symbol_Hall -P1
_cod_original_sg_symbol_H-M P-1
_cod_database_code 4079957

loop_
_symmetry_equiv_pos_as_xyz
'x, y, z'
'-x, -y, -z'

loop_
_atom_site_label
_atom_site_type_symbol
_atom_site_fract_x
_atom_site_fract_y
_atom_site_fract_z
_atom_site_U_iso_or_equiv
_atom_site_adp_type
_atom_site_occupancy
_atom_site_symmetry_multiplicity
_atom_site_calc_flag
_atom_site_refinement_flags
_atom_site_disorder_assembly
_atom_site_disorder_group
Ni1 Ni 0.103273(17) 0.742771(16) 0.300719(12) 0.01527(6) Uani 1 1 d . . .
P1 P -0.07313(4) 0.89189(3) 0.27625(3) 0.01590(8) Uani 1 1 d . . .
P2 P 0.29982(4) 0.60310(3) 0.29731(3) 0.01572(8) Uani 1 1 d . . .
N1 N 0.15745(12) 0.69631(11) 0.16608(8) 0.0145(2) Uani 1 1 d . . .
C1 C -0.04866(15) 0.85206(14) 0.15903(11) 0.0191(3) Uani 1 1 d . . .
H1 H -0.1073(19) 0.9011(18) 0.1225(14) 0.023 Uiso 1 1 d . . .
C2 C 0.07294(14) 0.75870(13) 0.11379(10) 0.0165(3) Uani 1 1 d . . .
C3 C 0.11376(16) 0.72558(15) 0.01492(11) 0.0213(3) Uani 1 1 d . . .
H3 H 0.057(2) 0.7728(19) -0.0217(14) 0.026 Uiso 1 1 d . . .
C4 C 0.23246(16) 0.63051(16) -0.02571(11) 0.0227(3) Uani 1 1 d . . .
H4 H 0.257(2) 0.6116(19) -0.0894(15) 0.027 Uiso 1 1 d . . .
C5 C 0.31510(15) 0.56405(15) 0.02781(11) 0.0206(3) Uani 1 1 d . . .
H5 H 0.400(2) 0.4976(19) -0.0018(14) 0.025 Uiso 1 1 d . . .
C6 C 0.27565(14) 0.59887(13) 0.12483(10) 0.0160(3) Uani 1 1 d . . .
C7 C 0.35039(14) 0.52899(14) 0.18555(10) 0.0177(3) Uani 1 1 d . . .
H7 H 0.4434(19) 0.4779(18) 0.1548(13) 0.021 Uiso 1 1 d . . .
C8 C -0.24324(15) 0.89916(15) 0.34892(11) 0.0225(3) Uani 1 1 d . . .
C9 C -0.34624(16) 0.96176(17) 0.29746(13) 0.0293(4) Uani 1 1 d . . .
H9A H -0.4294 0.9539 0.3343 0.044 Uiso 1 1 calc R . .
H9B H -0.3138 0.9214 0.2344 0.044 Uiso 1 1 calc R . .
H9C H -0.3613 1.0499 0.2908 0.044 Uiso 1 1 calc R . .
C10 C -0.29501(18) 0.9624(2) 0.44757(13) 0.0376(4) Uani 1 1 d . . .
H10A H -0.3131 1.0512 0.4410 0.056 Uiso 1 1 calc R . .
H10B H -0.2284 0.9245 0.4800 0.056 Uiso 1 1 calc R . .
H10C H -0.3766 0.9519 0.4848 0.056 Uiso 1 1 calc R . .
C11 C -0.22670(18) 0.76293(17) 0.35907(14) 0.0319(4) Uani 1 1 d . . .
H11A H -0.1600 0.7189 0.3905 0.048 Uiso 1 1 calc R . .
H11B H -0.1984 0.7240 0.2960 0.048 Uiso 1 1 calc R . .
H11C H -0.3112 0.7588 0.3972 0.048 Uiso 1 1 calc R . .
C12 C -0.06904(16) 1.05194(14) 0.27389(12) 0.0222(3) Uani 1 1 d . . .
C13 C 0.05677(18) 1.04349(17) 0.19215(14) 0.0329(4) Uani 1 1 d . . .
H13A H 0.0471 1.0302 0.1316 0.049 Uiso 1 1 calc R . .
H13B H 0.1333 0.9739 0.2017 0.049 Uiso 1 1 calc R . .
H13C H 0.0699 1.1210 0.1912 0.049 Uiso 1 1 calc R . .
C14 C -0.0550(2) 1.08530(18) 0.36515(14) 0.0362(4) Uani 1 1 d . . .
H14A H -0.0489 1.1666 0.3598 0.054 Uiso 1 1 calc R . .
H14B H 0.0252 1.0223 0.3753 0.054 Uiso 1 1 calc R . .
H14C H -0.1323 1.0884 0.4189 0.054 Uiso 1 1 calc R . .
C15 C -0.18582(19) 1.15352(16) 0.25104(16) 0.0354(4) Uani 1 1 d . . .
H15A H -0.2668 1.1664 0.3042 0.053 Uiso 1 1 calc R . .
H15B H -0.1947 1.1286 0.1936 0.053 Uiso 1 1 calc R . .
H15C H -0.1711 1.2309 0.2406 0.053 Uiso 1 1 calc R . .
C16 C 0.32058(16) 0.47525(15) 0.38513(11) 0.0231(3) Uani 1 1 d . . .
C17 C 0.19921(18) 0.44239(17) 0.40621(13) 0.0299(4) Uani 1 1 d . . .
H17A H 0.2078 0.3718 0.4479 0.045 Uiso 1 1 calc R . .
H17B H 0.1934 0.4202 0.3466 0.045 Uiso 1 1 calc R . .
H17C H 0.1191 0.5142 0.4375 0.045 Uiso 1 1 calc R . .
C18 C 0.44484(18) 0.35840(16) 0.34246(13) 0.0311(4) Uani 1 1 d . . .
H18A H 0.4482 0.2916 0.3874 0.047 Uiso 1 1 calc R . .
H18B H 0.5236 0.3769 0.3296 0.047 Uiso 1 1 calc R . .
H18C H 0.4420 0.3322 0.2831 0.047 Uiso 1 1 calc R . .
C19 C 0.3264(2) 0.51283(18) 0.47868(13) 0.0328(4) Uani 1 1 d . . .
H19A H 0.2467 0.5863 0.5077 0.049 Uiso 1 1 calc R . .
H19B H 0.4047 0.5321 0.4661 0.049 Uiso 1 1 calc R . .
H19C H 0.3316 0.4442 0.5220 0.049 Uiso 1 1 calc R . .
C20 C 0.41627(15) 0.68197(15) 0.29193(11) 0.0221(3) Uani 1 1 d . . .
C21 C 0.36388(18) 0.77269(17) 0.37726(13) 0.0306(4) Uani 1 1 d . . .
H21A H 0.3610 0.7264 0.4356 0.046 Uiso 1 1 calc R . .
H21B H 0.2747 0.8330 0.3815 0.046 Uiso 1 1 calc R . .
H21C H 0.4225 0.8166 0.3691 0.046 Uiso 1 1 calc R . .
C22 C 0.55815(16) 0.59121(18) 0.28164(13) 0.0303(4) Uani 1 1 d . . .
H22A H 0.5894 0.5311 0.2290 0.045 Uiso 1 1 calc R . .
H22B H 0.5604 0.5471 0.3406 0.045 Uiso 1 1 calc R . .
H22C H 0.6155 0.6373 0.2687 0.045 Uiso 1 1 calc R . .
C23 C 0.41923(18) 0.75749(17) 0.20224(13) 0.0302(4) Uani 1 1 d . . .
H23A H 0.4725 0.8060 0.1974 0.045 Uiso 1 1 calc R . .
H23B H 0.3289 0.8138 0.2056 0.045 Uiso 1 1 calc R . .
H23C H 0.4581 0.7010 0.1463 0.045 Uiso 1 1 calc R . .
C24 C 0.04098(16) 0.77567(16) 0.43823(11) 0.0248(3) Uani 1 1 d . . .
H24A H -0.0159 0.7309 0.4694 0.037 Uiso 1 1 calc R . .
H24B H -0.0093 0.8651 0.4524 0.037 Uiso 1 1 calc R . .
H24C H 0.1170 0.7475 0.4617 0.037 Uiso 1 1 calc R . .
O1 O 0.12822(12) 0.39952(12) 0.14463(10) 0.0331(3) Uani 1 1 d . . .
C31 C -0.0729(2) 0.4351(2) 0.2785(2) 0.0711(9) Uani 1 1 d . . .
H31A H -0.1096 0.4018 0.2420 0.107 Uiso 1 1 calc R . .
H31B H -0.1450 0.4992 0.3246 0.107 Uiso 1 1 calc R . .
H31C H -0.0229 0.3680 0.3121 0.107 Uiso 1 1 calc R . .
C32 C 0.01739(18) 0.49099(17) 0.21228(17) 0.0395(5) Uani 1 1 d . . .
H32A H -0.0331 0.5579 0.1777 0.047 Uiso 1 1 calc R . .
H32B H 0.0505 0.5286 0.2497 0.047 Uiso 1 1 calc R . .
C33 C 0.0965(3) 0.3790(3) 0.0661(2) 0.0633(7) Uani 1 1 d . . .
H33A H 0.0617 0.4594 0.0367 0.076 Uiso 1 1 calc R . .
H33B H 0.0252 0.3473 0.0887 0.076 Uiso 1 1 calc R . .
C34 C 0.2061(3) 0.2927(3) -0.0051(2) 0.0663(8) Uani 1 1 d . . .
H34A H 0.2782 0.3221 -0.0268 0.099 Uiso 1 1 calc R . .
H34B H 0.1780 0.2863 -0.0589 0.099 Uiso 1 1 calc R . .
H34C H 0.2369 0.2109 0.0220 0.099 Uiso 1 1 calc R . .
O2 O 0.42338(12) 0.21402(11) 0.12896(10) 0.0313(3) Uani 1 1 d . . .
C35 C 0.3009(2) 0.1363(2) 0.26576(16) 0.0426(5) Uani 1 1 d . . .
H35A H 0.3400 0.1591 0.3067 0.064 Uiso 1 1 calc R A .
H35B H 0.2817 0.0632 0.2901 0.064 Uiso 1 1 calc R . .
H35C H 0.2187 0.2058 0.2652 0.064 Uiso 1 1 calc R . .
C36 C 0.3947(2) 0.10751(18) 0.16821(17) 0.0430(5) Uani 1 1 d . A .
H36A H 0.4778 0.0375 0.1689 0.052 Uiso 1 1 calc R . .
H36B H 0.3565 0.0815 0.1275 0.052 Uiso 1 1 calc R . .
C37 C 0.5619(4) 0.1923(4) 0.1000(3) 0.0333(12) Uani 0.455(6) 1 d P A 1
H37A H 0.5933 0.1661 0.1558 0.040 Uiso 0.455(6) 1 calc PR A 1
H37B H 0.5712 0.2718 0.0802 0.040 Uiso 0.455(6) 1 calc PR A 1
C38 C 0.6490(15) 0.0977(15) 0.0217(9) 0.059(4) Uani 0.455(6) 1 d P A 1
H38A H 0.6572 0.0149 0.0451 0.089 Uiso 0.455(6) 1 calc PR A 1
H38B H 0.7366 0.1013 -0.0015 0.089 Uiso 0.455(6) 1 calc PR A 1
H38C H 0.6108 0.1146 -0.0301 0.089 Uiso 0.455(6) 1 calc PR A 1
C37A C 0.5267(3) 0.1859(3) 0.0404(2) 0.0295(9) Uani 0.545(6) 1 d P A 2
H37C H 0.5275 0.2650 0.0112 0.035 Uiso 0.545(6) 1 calc PR A 2
H37D H 0.5063 0.1423 -0.0022 0.035 Uiso 0.545(6) 1 calc PR A 2
C38A C 0.6610(10) 0.1085(13) 0.0454(6) 0.044(2) Uani 0.545(6) 1 d P A 2
H38D H 0.6793 0.1463 0.0922 0.066 Uiso 0.545(6) 1 calc PR A 2
H38E H 0.7265 0.1030 -0.0170 0.066 Uiso 0.545(6) 1 calc PR A 2
H38F H 0.6659 0.0249 0.0645 0.066 Uiso 0.545(6) 1 calc PR A 2
Li1 Li 0.2981(3) 0.3872(3) 0.1420(2) 0.0324(7) Uani 1 1 d . A .

loop_
_atom_site_aniso_label
_atom_site_aniso_U_11
_atom_site_aniso_U_22
_atom_site_aniso_U_33
_atom_site_aniso_U_23
_atom_site_aniso_U_13
_atom_site_aniso_U_12
Ni1 0.01387(10) 0.01636(10) 0.01491(10) -0.00071(7) -0.00550(7) -0.00420(7)
P1 0.01397(17) 0.01423(17) 0.01847(18) -0.00147(13) -0.00614(13) -0.00324(14)
P2 0.01377(17) 0.01690(18) 0.01736(17) 0.00063(13) -0.00715(13) -0.00509(14)
N1 0.0142(5) 0.0157(5) 0.0142(5) -0.0007(4) -0.0055(4) -0.0053(5)
C1 0.0188(7) 0.0183(7) 0.0205(7) -0.0010(5) -0.0111(6) -0.0032(6)
C2 0.0176(7) 0.0167(7) 0.0184(7) 0.0009(5) -0.0079(5) -0.0083(5)
C3 0.0229(7) 0.0241(8) 0.0194(7) 0.0008(6) -0.0118(6) -0.0076(6)
C4 0.0244(8) 0.0274(8) 0.0159(7) -0.0033(6) -0.0062(6) -0.0092(6)
C5 0.0174(7) 0.0220(7) 0.0189(7) -0.0041(6) -0.0036(5) -0.0049(6)
C6 0.0149(6) 0.0160(6) 0.0177(6) -0.0008(5) -0.0043(5) -0.0071(5)
C7 0.0137(6) 0.0181(7) 0.0197(7) -0.0023(5) -0.0055(5) -0.0040(5)
C8 0.0161(7) 0.0246(8) 0.0244(8) 0.0011(6) -0.0052(6) -0.0066(6)
C9 0.0181(7) 0.0301(9) 0.0390(10) 0.0057(7) -0.0116(7) -0.0078(7)
C10 0.0220(8) 0.0523(12) 0.0300(9) -0.0086(8) 0.0014(7) -0.0115(8)
C11 0.0264(8) 0.0289(9) 0.0439(10) 0.0120(8) -0.0122(8) -0.0157(7)
C12 0.0242(7) 0.0170(7) 0.0268(8) -0.0003(6) -0.0092(6) -0.0086(6)
C13 0.0295(9) 0.0275(9) 0.0410(10) 0.0040(7) -0.0068(8) -0.0146(7)
C14 0.0511(12) 0.0310(9) 0.0348(10) -0.0041(7) -0.0148(9) -0.0221(9)
C15 0.0327(9) 0.0189(8) 0.0562(12) 0.0050(8) -0.0196(9) -0.0081(7)
C16 0.0245(8) 0.0232(8) 0.0224(7) 0.0061(6) -0.0112(6) -0.0085(6)
C17 0.0333(9) 0.0295(9) 0.0306(9) 0.0103(7) -0.0110(7) -0.0172(7)
C18 0.0305(9) 0.0244(8) 0.0354(9) 0.0071(7) -0.0162(7) -0.0047(7)
C19 0.0409(10) 0.0366(10) 0.0246(8) 0.0074(7) -0.0181(7) -0.0140(8)
C20 0.0196(7) 0.0248(8) 0.0252(8) -0.0017(6) -0.0070(6) -0.0115(6)
C21 0.0308(9) 0.0328(9) 0.0329(9) -0.0071(7) -0.0082(7) -0.0168(7)
C22 0.0186(8) 0.0379(10) 0.0361(9) -0.0039(7) -0.0095(7) -0.0110(7)
C23 0.0315(9) 0.0342(9) 0.0315(9) 0.0065(7) -0.0089(7) -0.0213(8)
C24 0.0237(8) 0.0304(8) 0.0155(7) -0.0032(6) -0.0056(6) -0.0055(6)
O1 0.0265(6) 0.0297(6) 0.0508(8) 0.0053(6) -0.0196(6) -0.0138(5)
C31 0.0406(13) 0.0303(11) 0.119(3) 0.0008(13) 0.0107(14) -0.0191(10)
C32 0.0258(9) 0.0228(8) 0.0708(14) 0.0061(9) -0.0140(9) -0.0124(7)
C33 0.0585(16) 0.0744(18) 0.0739(18) 0.0015(14) -0.0494(15) -0.0200(14)
C34 0.0631(16) 0.088(2) 0.0637(17) -0.0153(15) -0.0285(14) -0.0344(16)
O2 0.0260(6) 0.0209(6) 0.0447(8) -0.0020(5) -0.0090(5) -0.0080(5)
C35 0.0501(12) 0.0336(10) 0.0492(12) 0.0087(9) -0.0172(10) -0.0218(9)
C36 0.0425(11) 0.0264(9) 0.0583(13) -0.0010(9) -0.0069(10) -0.0184(8)
C37 0.026(2) 0.026(2) 0.045(3) -0.0034(17) -0.0125(17) -0.0063(16)
C38 0.068(8) 0.037(3) 0.043(6) -0.006(4) 0.001(4) -0.005(4)
C37A 0.0361(18) 0.0253(16) 0.0235(16) 0.0017(12) -0.0077(13) -0.0099(13)
C38A 0.028(2) 0.057(5) 0.040(4) 0.008(4) -0.004(3) -0.016(3)
Li1 0.0246(14) 0.0241(14) 0.0505(19) -0.0093(13) -0.0148(13) -0.0069(12)

loop_
_atom_type_symbol
_atom_type_description
_atom_type_scat_dispersion_real
_atom_type_scat_dispersion_imag
_atom_type_scat_source
C C 0.0033 0.0016 'International Tables Vol C Tables 4.2.6.8 and 6.1.1.4'
H H 0.0000 0.0000 'International Tables Vol C Tables 4.2.6.8 and 6.1.1.4'
Li Li -0.0003 0.0001 'International Tables Vol C Tables 4.2.6.8 and 6.1.1.4'
N N 0.0061 0.0033 'International Tables Vol C Tables 4.2.6.8 and 6.1.1.4'
O O 0.0106 0.0060 'International Tables Vol C Tables 4.2.6.8 and 6.1.1.4'
P P 0.1023 0.0942 'International Tables Vol C Tables 4.2.6.8 and 6.1.1.4'
Ni Ni 0.3393 1.1124 'International Tables Vol C Tables 4.2.6.8 and 6.1.1.4'

loop_
_geom_angle_atom_site_label_1
_geom_angle_atom_site_label_2
_geom_angle_atom_site_label_3
_geom_angle
N1 Ni1 C24 173.84(6)
N1 Ni1 P2 85.60(5)
C24 Ni1 P2 94.57(6)
N1 Ni1 P1 85.65(5)
C24 Ni1 P1 94.89(6)
P2 Ni1 P1 168.73(2)
C1 P1 C8 106.61(8)
C1 P1 C12 106.43(8)
C8 P1 C12 109.95(8)
C1 P1 Ni1 100.09(6)
C8 P1 Ni1 119.22(6)
C12 P1 Ni1 113.09(6)
C7 P2 C16 106.03(8)
C7 P2 C20 107.78(7)
C16 P2 C20 109.38(8)
C7 P2 Ni1 100.16(6)
C16 P2 Ni1 121.81(6)
C20 P2 Ni1 110.43(5)
C6 N1 C2 120.40(12)
C6 N1 Ni1 120.23(10)
C2 N1 Ni1 119.30(10)
C2 C1 P1 115.41(11)
C2 C1 H1 120.1(11)
P1 C1 H1 123.5(11)
N1 C2 C1 118.85(13)
N1 C2 C3 119.12(13)
C1 C2 C3 122.03(14)
C4 C3 C2 119.88(14)
C4 C3 H3 121.6(12)
C2 C3 H3 118.5(12)
C3 C4 C5 121.03(14)
C3 C4 H4 118.5(13)
C5 C4 H4 120.5(13)
C4 C5 C6 118.84(14)
C4 C5 Li1 128.58(13)
C6 C5 Li1 66.04(11)
C4 C5 H5 120.6(12)
C6 C5 H5 120.5(12)
Li1 C5 H5 79.6(12)
N1 C6 C5 120.62(14)
N1 C6 C7 117.45(13)
C5 C6 C7 121.74(13)
N1 C6 Li1 121.89(12)
C5 C6 Li1 81.25(13)
C7 C6 Li1 64.65(11)
C6 C7 P2 113.90(11)
C6 C7 Li1 79.29(12)
P2 C7 Li1 130.51(12)
C6 C7 H7 116.7(11)
P2 C7 H7 120.1(11)
Li1 C7 H7 89.0(11)
C11 C8 C10 109.66(15)
C11 C8 C9 106.83(14)
C10 C8 C9 109.12(14)
C11 C8 P1 104.50(11)
C10 C8 P1 113.69(12)
C9 C8 P1 112.71(11)
C8 C9 H9A 109.5
C8 C9 H9B 109.5
H9A C9 H9B 109.5
C8 C9 H9C 109.5
H9A C9 H9C 109.5
H9B C9 H9C 109.5
C8 C10 H10A 109.5
C8 C10 H10B 109.5
H10A C10 H10B 109.5
C8 C10 H10C 109.5
H10A C10 H10C 109.5
H10B C10 H10C 109.5
C8 C11 H11A 109.5
C8 C11 H11B 109.5
H11A C11 H11B 109.5
C8 C11 H11C 109.5
H11A C11 H11C 109.5
H11B C11 H11C 109.5
C15 C12 C14 111.03(15)
C15 C12 C13 107.25(15)
C14 C12 C13 107.52(15)
C15 C12 P1 113.24(11)
C14 C12 P1 112.08(12)
C13 C12 P1 105.27(11)
C12 C13 H13A 109.5
C12 C13 H13B 109.5
H13A C13 H13B 109.5
C12 C13 H13C 109.5
H13A C13 H13C 109.5
H13B C13 H13C 109.5
C12 C14 H14A 109.5
C12 C14 H14B 109.5
H14A C14 H14B 109.5
C12 C14 H14C 109.5
H14A C14 H14C 109.5
H14B C14 H14C 109.5
C12 C15 H15A 109.5
C12 C15 H15B 109.5
H15A C15 H15B 109.5
C12 C15 H15C 109.5
H15A C15 H15C 109.5
H15B C15 H15C 109.5
C19 C16 C18 108.38(14)
C19 C16 C17 108.87(14)
C18 C16 C17 108.12(14)
C19 C16 P2 113.98(12)
C18 C16 P2 111.55(12)
C17 C16 P2 105.74(11)
C16 C17 H17A 109.5
C16 C17 H17B 109.5
H17A C17 H17B 109.5
C16 C17 H17C 109.5
H17A C17 H17C 109.5
H17B C17 H17C 109.5
C16 C18 H18A 109.5
C16 C18 H18B 109.5
H18A C18 H18B 109.5
C16 C18 H18C 109.5
H18A C18 H18C 109.5
H18B C18 H18C 109.5
C16 C19 H19A 109.5
C16 C19 H19B 109.5
H19A C19 H19B 109.5
C16 C19 H19C 109.5
H19A C19 H19C 109.5
H19B C19 H19C 109.5
C22 C20 C23 107.74(14)
C22 C20 C21 109.95(14)
C23 C20 C21 107.99(14)
C22 C20 P2 113.84(12)
C23 C20 P2 104.94(11)
C21 C20 P2 112.02(11)
C20 C21 H21A 109.5
C20 C21 H21B 109.5
H21A C21 H21B 109.5
C20 C21 H21C 109.5
H21A C21 H21C 109.5
H21B C21 H21C 109.5
C20 C22 H22A 109.5
C20 C22 H22B 109.5
H22A C22 H22B 109.5
C20 C22 H22C 109.5
H22A C22 H22C 109.5
H22B C22 H22C 109.5
C20 C23 H23A 109.5
C20 C23 H23B 109.5
H23A C23 H23B 109.5
C20 C23 H23C 109.5
H23A C23 H23C 109.5
H23B C23 H23C 109.5
Ni1 C24 H24A 109.5
Ni1 C24 H24B 109.5
H24A C24 H24B 109.5
Ni1 C24 H24C 109.5
H24A C24 H24C 109.5
H24B C24 H24C 109.5
C33 O1 C32 112.33(17)
C33 O1 Li1 125.37(19)
C32 O1 Li1 115.07(15)
C32 C31 H31A 109.5
C32 C31 H31B 109.5
H31A C31 H31B 109.5
C32 C31 H31C 109.5
H31A C31 H31C 109.5
H31B C31 H31C 109.5
O1 C32 C31 111.86(16)
O1 C32 H32A 109.2
C31 C32 H32A 109.2
O1 C32 H32B 109.2
C31 C32 H32B 109.2
H32A C32 H32B 107.9
O1 C33 C34 114.0(2)
O1 C33 H33A 108.8
C34 C33 H33A 108.8
O1 C33 H33B 108.8
C34 C33 H33B 108.8
H33A C33 H33B 107.7
C33 C34 H34A 109.5
C33 C34 H34B 109.5
H34A C34 H34B 109.5
C33 C34 H34C 109.5
H34A C34 H34C 109.5
H34B C34 H34C 109.5
C37A O2 C37 45.7(2)
C37A O2 C36 113.04(18)
C37 O2 C36 114.0(2)
C37A O2 Li1 112.56(19)
C37 O2 Li1 116.8(2)
C36 O2 Li1 126.98(15)
C36 C35 H35A 109.5
C36 C35 H35B 109.5
H35A C35 H35B 109.5
C36 C35 H35C 109.5
H35A C35 H35C 109.5
H35B C35 H35C 109.5
O2 C36 C35 111.17(17)
O2 C36 H36A 109.4
C35 C36 H36A 109.4
O2 C36 H36B 109.4
C35 C36 H36B 109.4
H36A C36 H36B 108.0
O2 C37 C38 115.4(6)
O2 C37 H37A 108.4
C38 C37 H37A 108.4
O2 C37 H37B 108.4
C38 C37 H37B 108.4
H37A C37 H37B 107.5
O2 C37A C38A 115.3(4)
O2 C37A H37C 108.4
C38A C37A H37C 108.4
O2 C37A H37D 108.4
C38A C37A H37D 108.4
H37C C37A H37D 107.5
C37A C38A H38D 109.5
C37A C38A H38E 109.5
H38D C38A H38E 109.5
C37A C38A H38F 109.5
H38D C38A H38F 109.5
H38E C38A H38F 109.5
O1 Li1 O2 111.28(16)
O1 Li1 C7 128.44(16)
O2 Li1 C7 118.33(15)
O1 Li1 C6 101.94(14)
O2 Li1 C6 145.05(16)
C7 Li1 C6 36.06(7)
O1 Li1 C5 98.12(14)
O2 Li1 C5 127.68(16)
C7 Li1 C5 61.98(10)
C6 Li1 C5 32.71(7)

loop_
_geom_bond_atom_site_label_1
_geom_bond_atom_site_label_2
_geom_bond_distance
Ni1 N1 1.9582(13)
Ni1 C24 1.9587(16)
Ni1 P2 2.2054(10)
Ni1 P1 2.2154(10)
P1 C1 1.7552(16)
P1 C8 1.8916(17)
P1 C12 1.8968(16)
P2 C7 1.7632(16)
P2 C16 1.8902(17)
P2 C20 1.9023(16)
N1 C6 1.3793(19)
N1 C2 1.3888(19)
C1 C2 1.391(2)
C1 H1 0.98(2)
C2 C3 1.434(2)
C3 C4 1.368(2)
C3 H3 0.97(2)
C4 C5 1.398(2)
C4 H4 0.92(2)
C5 C6 1.414(2)
C5 Li1 2.587(4)
C5 H5 0.97(2)
C6 C7 1.433(2)
C6 Li1 2.392(3)
C7 Li1 2.200(3)
C7 H7 0.975(19)
C8 C11 1.533(2)
C8 C10 1.533(2)
C8 C9 1.535(2)
C9 H9A 0.9800
C9 H9B 0.9800
C9 H9C 0.9800
C10 H10A 0.9800
C10 H10B 0.9800
C10 H10C 0.9800
C11 H11A 0.9800
C11 H11B 0.9800
C11 H11C 0.9800
C12 C15 1.522(2)
C12 C14 1.527(2)
C12 C13 1.542(2)
C13 H13A 0.9800
C13 H13B 0.9800
C13 H13C 0.9800
C14 H14A 0.9800
C14 H14B 0.9800
C14 H14C 0.9800
C15 H15A 0.9800
C15 H15B 0.9800
C15 H15C 0.9800
C16 C19 1.533(2)
C16 C18 1.536(2)
C16 C17 1.538(2)
C17 H17A 0.9800
C17 H17B 0.9800
C17 H17C 0.9800
C18 H18A 0.9800
C18 H18B 0.9800
C18 H18C 0.9800
C19 H19A 0.9800
C19 H19B 0.9800
C19 H19C 0.9800
C20 C22 1.531(2)
C20 C23 1.532(2)
C20 C21 1.536(2)
C21 H21A 0.9800
C21 H21B 0.9800
C21 H21C 0.9800
C22 H22A 0.9800
C22 H22B 0.9800
C22 H22C 0.9800
C23 H23A 0.9800
C23 H23B 0.9800
C23 H23C 0.9800
C24 H24A 0.9800
C24 H24B 0.9800
C24 H24C 0.9800
O1 C33 1.405(3)
O1 C32 1.443(3)
O1 Li1 1.911(3)
C31 C32 1.503(3)
C31 H31A 0.9800
C31 H31B 0.9800
C31 H31C 0.9800
C32 H32A 0.9900
C32 H32B 0.9900
C33 C34 1.438(4)
C33 H33A 0.9900
C33 H33B 0.9900
C34 H34A 0.9800
C34 H34B 0.9800
C34 H34C 0.9800
O2 C37A 1.423(3)
O2 C37 1.444(4)
O2 C36 1.445(2)
O2 Li1 1.955(3)
C35 C36 1.477(3)
C35 H35A 0.9800
C35 H35B 0.9800
C35 H35C 0.9800
C36 H36A 0.9900
C36 H36B 0.9900
C37 C38 1.483(14)
C37 H37A 0.9900
C37 H37B 0.9900
C38 H38A 0.9800
C38 H38B 0.9800
C38 H38C 0.9800
C37A C38A 1.484(12)
C37A H37C 0.9900
C37A H37D 0.9900
C38A H38D 0.9800
C38A H38E 0.9800
C38A H38F 0.9800

loop_
_geom_torsion_atom_site_label_1
_geom_torsion_atom_site_label_2
_geom_torsion_atom_site_label_3
_geom_torsion_atom_site_label_4
_geom_torsion
N1 Ni1 P1 C1 6.31(6)
C24 Ni1 P1 C1 -167.53(8)
P2 Ni1 P1 C1 45.50(10)
N1 Ni1 P1 C8 121.92(7)
C24 Ni1 P1 C8 -51.93(8)
P2 Ni1 P1 C8 161.10(9)
N1 Ni1 P1 C12 -106.53(7)
C24 Ni1 P1 C12 79.62(8)
P2 Ni1 P1 C12 -67.34(10)
N1 Ni1 P2 C7 -11.30(6)
C24 Ni1 P2 C7 162.53(7)
P1 Ni1 P2 C7 -50.49(10)
N1 Ni1 P2 C16 -127.49(7)
C24 Ni1 P2 C16 46.34(8)
P1 Ni1 P2 C16 -166.68(9)
N1 Ni1 P2 C20 102.14(7)
C24 Ni1 P2 C20 -84.03(8)
P1 Ni1 P2 C20 62.95(10)
P2 Ni1 N1 C6 5.76(10)
P1 Ni1 N1 C6 178.65(11)
P2 Ni1 N1 C2 -177.18(10)
P1 Ni1 N1 C2 -4.29(10)
C8 P1 C1 C2 -133.44(12)
C12 P1 C1 C2 109.23(13)
Ni1 P1 C1 C2 -8.66(13)
C6 N1 C2 C1 176.53(13)
Ni1 N1 C2 C1 -0.52(18)
C6 N1 C2 C3 -3.8(2)
Ni1 N1 C2 C3 179.14(11)
P1 C1 C2 N1 6.86(19)
P1 C1 C2 C3 -172.79(12)
N1 C2 C3 C4 2.4(2)
C1 C2 C3 C4 -177.94(15)
C2 C3 C4 C5 0.3(3)
C3 C4 C5 C6 -1.7(2)
C3 C4 C5 Li1 79.5(2)
C2 N1 C6 C5 2.5(2)
Ni1 N1 C6 C5 179.51(11)
C2 N1 C6 C7 -172.54(12)
Ni1 N1 C6 C7 4.49(17)
C2 N1 C6 Li1 -96.73(17)
Ni1 N1 C6 Li1 80.30(15)
C4 C5 C6 N1 0.3(2)
Li1 C5 C6 N1 -122.01(15)
C4 C5 C6 C7 175.10(14)
Li1 C5 C6 C7 52.80(14)
C4 C5 C6 Li1 122.30(16)
N1 C6 C7 P2 -15.37(17)
C5 C6 C7 P2 169.67(11)
Li1 C6 C7 P2 -129.74(13)
N1 C6 C7 Li1 114.37(15)
C5 C6 C7 Li1 -60.59(16)
C16 P2 C7 C6 144.49(11)
C20 P2 C7 C6 -98.46(12)
Ni1 P2 C7 C6 17.00(11)
C16 P2 C7 Li1 48.10(16)
C20 P2 C7 Li1 165.15(14)
Ni1 P2 C7 Li1 -79.39(14)
C1 P1 C8 C11 74.25(13)
C12 P1 C8 C11 -170.77(11)
Ni1 P1 C8 C11 -37.85(13)
C1 P1 C8 C10 -166.22(13)
C12 P1 C8 C10 -51.24(15)
Ni1 P1 C8 C10 81.68(14)
C1 P1 C8 C9 -41.37(14)
C12 P1 C8 C9 73.61(14)
Ni1 P1 C8 C9 -153.47(10)
C1 P1 C12 C15 67.52(15)
C8 P1 C12 C15 -47.57(15)
Ni1 P1 C12 C15 176.44(11)
C1 P1 C12 C14 -165.92(13)
C8 P1 C12 C14 78.99(14)
Ni1 P1 C12 C14 -57.01(14)
C1 P1 C12 C13 -49.34(13)
C8 P1 C12 C13 -164.43(11)
Ni1 P1 C12 C13 59.58(12)
C7 P2 C16 C19 160.80(12)
C20 P2 C16 C19 44.83(14)
Ni1 P2 C16 C19 -85.98(13)
C7 P2 C16 C18 37.66(14)
C20 P2 C16 C18 -78.31(13)
Ni1 P2 C16 C18 150.88(10)
C7 P2 C16 C17 -79.65(13)
C20 P2 C16 C17 164.38(11)
Ni1 P2 C16 C17 33.57(13)
C7 P2 C20 C22 -67.07(14)
C16 P2 C20 C22 47.79(14)
Ni1 P2 C20 C22 -175.55(10)
C7 P2 C20 C23 50.49(13)
C16 P2 C20 C23 165.34(11)
Ni1 P2 C20 C23 -58.00(12)
C7 P2 C20 C21 167.41(12)
C16 P2 C20 C21 -77.74(14)
Ni1 P2 C20 C21 58.92(13)
C33 O1 C32 C31 83.0(3)
Li1 O1 C32 C31 -125.0(2)
C32 O1 C33 C34 177.2(2)
Li1 O1 C33 C34 28.7(4)
C37A O2 C36 C35 171.9(2)
C37 O2 C36 C35 121.8(3)
Li1 O2 C36 C35 -40.7(3)
C37A O2 C37 C38 -35.7(7)
C36 O2 C37 C38 63.7(8)
Li1 O2 C37 C38 -131.8(7)
C37 O2 C37A C38A 31.1(6)
C36 O2 C37A C38A -70.7(6)
Li1 O2 C37A C38A 137.1(5)
C33 O1 Li1 O2 -72.9(3)
C32 O1 Li1 O2 139.32(17)
C33 O1 Li1 C7 123.5(3)
C32 O1 Li1 C7 -24.3(3)
C33 O1 Li1 C6 96.1(2)
C32 O1 Li1 C6 -51.8(2)
C33 O1 Li1 C5 63.0(2)
C32 O1 Li1 C5 -84.77(17)
C37A O2 Li1 O1 113.0(2)
C37 O2 Li1 O1 163.4(2)
C36 O2 Li1 O1 -34.5(3)
C37A O2 Li1 C7 -81.5(3)
C37 O2 Li1 C7 -31.1(3)
C36 O2 Li1 C7 131.0(2)
C37A O2 Li1 C6 -47.8(4)
C37 O2 Li1 C6 2.6(4)
C36 O2 Li1 C6 164.7(3)
C37A O2 Li1 C5 -6.5(3)
C37 O2 Li1 C5 43.9(3)
C36 O2 Li1 C5 -153.95(18)
C6 C7 Li1 O1 -50.1(2)
P2 C7 Li1 O1 62.3(3)
C6 C7 Li1 O2 147.3(2)
P2 C7 Li1 O2 -100.3(2)
P2 C7 Li1 C6 112.38(15)
C6 C7 Li1 C5 27.31(8)
P2 C7 Li1 C5 139.69(13)
N1 C6 Li1 O1 34.3(2)
C5 C6 Li1 O1 -86.45(16)
C7 C6 Li1 O1 142.11(18)
N1 C6 Li1 O2 -163.9(3)
C5 C6 Li1 O2 75.3(3)
C7 C6 Li1 O2 -56.1(3)
N1 C6 Li1 C7 -107.81(15)
C5 C6 Li1 C7 131.44(14)
N1 C6 Li1 C5 120.74(16)
C7 C6 Li1 C5 -131.44(14)
C4 C5 Li1 O1 -9.2(2)
C6 C5 Li1 O1 99.46(15)
C4 C5 Li1 O2 115.8(2)
C6 C5 Li1 O2 -135.5(2)
C4 C5 Li1 C7 -138.69(15)
C6 C5 Li1 C7 -29.99(9)
C4 C5 Li1 C6 -108.70(18)
